data_4026883
loop_
_publ_author_name
'Li-Jun Chen'
'Quan-Jie Li'
'Jiuming He'
'Hongwei Tan'
'Zeper Abliz'
'Hai-Bo Yang'

_publ_section_title
;
 Design and Construction of Endo-Functionalized Multiferrocenyl Hexagons
 via Coordination-Driven Self-Assembly and Their Electrochemistry
;
_journal_name_full 'Journal of Organic Chemistry'
_journal_page_first 1148
_journal_page_last 1153
_journal_paper_doi 10.1021/jo201979d
_journal_volume 77
_journal_year 2012
_chemical_formula_sum 'C33 H22 Fe N2 O4'
_chemical_formula_weight 566.38
_chemical_name_systematic
; 
 ? 
;
_space_group_IT_number 14
_symmetry_cell_setting monoclinic
_symmetry_space_group_name_Hall '-P 2ybc'
_symmetry_space_group_name_H-M 'P 1 21/c 1'
_atom_sites_solution_hydrogens geom
_atom_sites_solution_primary direct
_atom_sites_solution_secondary difmap
_audit_creation_method SHELXL-97
_cell_angle_alpha 90.00
_cell_angle_beta 91.0390(10)
_cell_angle_gamma 90.00
_cell_formula_units_Z 8
_cell_length_a 25.4291(8)
_cell_length_b 10.2386(3)
_cell_length_c 20.0586(7)
_cell_measurement_temperature 173(2)
_cell_volume 5221.6(3)
_computing_structure_refinement 'SHELXL-97 (Sheldrick, 1997)'
_computing_structure_solution 'SHELXS-97 (Sheldrick, 1990)'
_diffrn_ambient_temperature 173(2)
_diffrn_measured_fraction_theta_full 0.999
_diffrn_measured_fraction_theta_max 0.999
_diffrn_radiation_monochromator graphite
_diffrn_radiation_source 'fine-focus sealed tube'
_diffrn_radiation_type MoK\a
_diffrn_radiation_wavelength 0.71073
_diffrn_reflns_av_R_equivalents 0.0264
_diffrn_reflns_av_sigmaI/netI 0.0171
_diffrn_reflns_limit_h_max 30
_diffrn_reflns_limit_h_min -30
_diffrn_reflns_limit_k_max 11
_diffrn_reflns_limit_k_min -12
_diffrn_reflns_limit_l_max 23
_diffrn_reflns_limit_l_min -23
_diffrn_reflns_number 59057
_diffrn_reflns_theta_full 25.01
_diffrn_reflns_theta_max 25.01
_diffrn_reflns_theta_min 1.60
_exptl_absorpt_coefficient_mu 0.621
_exptl_absorpt_correction_T_max 0.8755
_exptl_absorpt_correction_T_min 0.7632
_exptl_absorpt_correction_type multi-scan
_exptl_crystal_colour orange
_exptl_crystal_density_diffrn 1.441
_exptl_crystal_description block
_exptl_crystal_F_000 2336
_exptl_crystal_size_max 0.46
_exptl_crystal_size_mid 0.32
_exptl_crystal_size_min 0.22
_refine_diff_density_max 0.328
_refine_diff_density_min -0.312
_refine_diff_density_rms 0.042
_refine_ls_extinction_method none
_refine_ls_goodness_of_fit_ref 1.047
_refine_ls_hydrogen_treatment constr
_refine_ls_matrix_type full
_refine_ls_number_parameters 721
_refine_ls_number_reflns 9185
_refine_ls_number_restraints 0
_refine_ls_restrained_S_all 1.047
_refine_ls_R_factor_all 0.0331
_refine_ls_R_factor_gt 0.0285
_refine_ls_shift/su_max 0.001
_refine_ls_shift/su_mean 0.000
_refine_ls_structure_factor_coef Fsqd
_refine_ls_weighting_details 'calc w=1/[\s^2^(Fo^2^)+(0.0346P)^2^+3.2574P] where P=(Fo^2^+2Fc^2^)/3'
_refine_ls_weighting_scheme calc
_refine_ls_wR_factor_gt 0.0732
_refine_ls_wR_factor_ref 0.0765
_reflns_number_gt 8257
_reflns_number_total 9185
_reflns_threshold_expression >2sigma(I)
_cod_data_source_file jo201979d_si_002.cif
_cod_data_source_block z
_cod_database_code 4026883

loop_
_symmetry_equiv_pos_as_xyz
'x, y, z'
'-x, y+1/2, -z+1/2'
'-x, -y, -z'
'x, -y-1/2, z-1/2'

loop_
_atom_site_label
_atom_site_type_symbol
_atom_site_fract_x
_atom_site_fract_y
_atom_site_fract_z
_atom_site_U_iso_or_equiv
_atom_site_adp_type
_atom_site_occupancy
_atom_site_symmetry_multiplicity
_atom_site_calc_flag
_atom_site_refinement_flags
Fe2 Fe 0.177875(9) 0.29712(2) 0.206898(12) 0.02222(7) Uani 1 1 d .
O5 O 0.44407(5) 0.96373(12) 0.09572(7) 0.0343(3) Uani 1 1 d .
O6 O 0.37095(6) 1.07913(13) 0.07463(8) 0.0446(4) Uani 1 1 d .
O7 O 0.27606(5) 0.44965(12) 0.08757(6) 0.0327(3) Uani 1 1 d .
O8 O 0.27599(4) 0.55194(11) 0.18757(6) 0.0238(2) Uani 1 1 d .
N3 N 0.45098(6) 0.04708(15) 0.26579(8) 0.0344(4) Uani 1 1 d .
N4 N 0.01717(6) 0.91250(19) 0.11437(10) 0.0497(5) Uani 1 1 d .
C34 C 0.48476(7) 0.14235(18) 0.25106(10) 0.0343(4) Uani 1 1 d .
H34A H 0.5212 0.1246 0.2566 0.041 Uiso 1 1 calc R
C35 C 0.47033(7) 0.26509(18) 0.22831(9) 0.0300(4) Uani 1 1 d .
H35A H 0.4961 0.3296 0.2195 0.036 Uiso 1 1 calc R
C36 C 0.41717(7) 0.29159(16) 0.21869(9) 0.0251(4) Uani 1 1 d .
C37 C 0.38137(7) 0.19335(18) 0.23368(10) 0.0320(4) Uani 1 1 d .
H37A H 0.3446 0.2073 0.2278 0.038 Uiso 1 1 calc R
C38 C 0.40019(7) 0.07566(18) 0.25718(10) 0.0349(4) Uani 1 1 d .
H38A H 0.3752 0.0103 0.2680 0.042 Uiso 1 1 calc R
C39 C 0.03050(8) 0.8189(2) 0.15753(12) 0.0437(5) Uani 1 1 d .
H39A H 0.0031 0.7750 0.1800 0.052 Uiso 1 1 calc R
C40 C 0.08179(7) 0.78166(18) 0.17165(10) 0.0331(4) Uani 1 1 d .
H40A H 0.0892 0.7153 0.2036 0.040 Uiso 1 1 calc R
C41 C 0.12223(7) 0.84320(17) 0.13817(9) 0.0269(4) Uani 1 1 d .
C42 C 0.10882(7) 0.9416(2) 0.09329(11) 0.0387(5) Uani 1 1 d .
H42A H 0.1353 0.9871 0.0698 0.046 Uiso 1 1 calc R
C43 C 0.05644(8) 0.9720(2) 0.08347(12) 0.0499(6) Uani 1 1 d .
H43A H 0.0478 1.0396 0.0527 0.060 Uiso 1 1 calc R
C44 C 0.35887(6) 0.64118(16) 0.15622(8) 0.0225(3) Uani 1 1 d .
C45 C 0.38800(6) 0.74677(16) 0.13369(9) 0.0247(4) Uani 1 1 d .
H45A H 0.4251 0.7393 0.1297 0.030 Uiso 1 1 calc R
C46 C 0.36291(7) 0.86336(16) 0.11696(8) 0.0243(4) Uani 1 1 d .
C47 C 0.30878(7) 0.87411(16) 0.12136(8) 0.0253(4) Uani 1 1 d .
H47A H 0.2920 0.9536 0.1089 0.030 Uiso 1 1 calc R
C48 C 0.27850(6) 0.76955(16) 0.14384(8) 0.0229(3) Uani 1 1 d .
C49 C 0.30419(6) 0.65428(16) 0.16132(8) 0.0217(3) Uani 1 1 d .
C50 C 0.39209(7) 0.98062(17) 0.09318(9) 0.0281(4) Uani 1 1 d .
C51 C 0.47485(8) 1.0750(2) 0.07476(11) 0.0415(5) Uani 1 1 d .
H51A H 0.5124 1.0536 0.0783 0.062 Uiso 1 1 calc R
H51B H 0.4673 1.1500 0.1034 0.062 Uiso 1 1 calc R
H51C H 0.4657 1.0966 0.0284 0.062 Uiso 1 1 calc R
C52 C 0.23719(7) 0.20844(16) 0.15697(9) 0.0275(4) Uani 1 1 d .
H52A H 0.2369 0.1845 0.1086 0.033 Uiso 1 1 calc R
C53 C 0.22146(7) 0.12774(17) 0.21036(10) 0.0308(4) Uani 1 1 d .
H53A H 0.2071 0.0371 0.2060 0.037 Uiso 1 1 calc R
C54 C 0.22815(7) 0.19815(17) 0.27097(9) 0.0289(4) Uani 1 1 d .
H54A H 0.2192 0.1654 0.3163 0.035 Uiso 1 1 calc R
C55 C 0.24759(6) 0.32404(17) 0.25613(9) 0.0254(4) Uani 1 1 d .
H55A H 0.2560 0.3948 0.2890 0.031 Uiso 1 1 calc R
C56 C 0.25356(6) 0.33094(16) 0.18508(9) 0.0239(4) Uani 1 1 d .
C57 C 0.13151(7) 0.45240(19) 0.22941(10) 0.0353(4) Uani 1 1 d .
H57A H 0.1422 0.5296 0.2571 0.042 Uiso 1 1 calc R
C58 C 0.13658(7) 0.44066(19) 0.15946(10) 0.0343(4) Uani 1 1 d .
H58A H 0.1513 0.5081 0.1290 0.041 Uiso 1 1 calc R
C59 C 0.11686(7) 0.31621(19) 0.14028(10) 0.0328(4) Uani 1 1 d .
H59A H 0.1155 0.2803 0.0939 0.039 Uiso 1 1 calc R
C60 C 0.09951(7) 0.2518(2) 0.19838(10) 0.0332(4) Uani 1 1 d .
H60A H 0.0840 0.1621 0.2003 0.040 Uiso 1 1 calc R
C61 C 0.10834(7) 0.3359(2) 0.25330(10) 0.0345(4) Uani 1 1 d .
H61A H 0.1003 0.3161 0.3008 0.041 Uiso 1 1 calc R
C62 C 0.39908(6) 0.41616(17) 0.19473(9) 0.0255(4) Uani 1 1 d .
C63 C 0.38277(6) 0.51959(16) 0.17587(9) 0.0246(4) Uani 1 1 d .
C64 C 0.22251(7) 0.78317(16) 0.14766(9) 0.0253(4) Uani 1 1 d .
C65 C 0.17654(7) 0.80692(16) 0.14681(9) 0.0265(4) Uani 1 1 d .
C66 C 0.26927(6) 0.44416(16) 0.14631(9) 0.0235(4) Uani 1 1 d .
Fe1 Fe 0.328191(9) 0.76902(2) 0.380838(12) 0.02251(7) Uani 1 1 d .
O1 O 0.04426(6) 0.13252(17) 0.48519(9) 0.0620(5) Uani 1 1 d .
O2 O 0.11470(5) 0.00240(13) 0.49439(7) 0.0380(3) Uani 1 1 d .
O3 O 0.22364(5) 0.61780(14) 0.49887(6) 0.0417(3) Uani 1 1 d .
O4 O 0.22625(4) 0.51757(11) 0.39895(6) 0.0250(3) Uani 1 1 d .
N1 N 0.05286(6) 1.03610(16) 0.30924(9) 0.0424(4) Uani 1 1 d .
N2 N 0.47873(7) 0.15557(18) 0.45585(10) 0.0463(4) Uani 1 1 d .
C1 C 0.01898(8) 0.9419(2) 0.32441(12) 0.0448(5) Uani 1 1 d .
H1A H -0.0175 0.9606 0.3196 0.054 Uiso 1 1 calc R
C2 C 0.03319(7) 0.8194(2) 0.34657(11) 0.0390(5) Uani 1 1 d .
H2A H 0.0072 0.7559 0.3563 0.047 Uiso 1 1 calc R
C3 C 0.08630(7) 0.79023(17) 0.35444(9) 0.0288(4) Uani 1 1 d .
C4 C 0.12226(7) 0.88740(19) 0.33904(10) 0.0347(4) Uani 1 1 d .
H4A H 0.1590 0.8721 0.3436 0.042 Uiso 1 1 calc R
C5 C 0.10362(8) 1.00584(19) 0.31707(11) 0.0385(5) Uani 1 1 d .
H5A H 0.1287 1.0711 0.3067 0.046 Uiso 1 1 calc R
C6 C 0.45982(8) 0.2414(2) 0.41215(11) 0.0399(5) Uani 1 1 d .
H6A H 0.4837 0.2799 0.3820 0.048 Uiso 1 1 calc R
C7 C 0.40769(7) 0.27855(18) 0.40767(10) 0.0332(4) Uani 1 1 d .
H7A H 0.3962 0.3397 0.3749 0.040 Uiso 1 1 calc R
C8 C 0.37235(7) 0.22499(17) 0.45195(9) 0.0285(4) Uani 1 1 d .
C9 C 0.39140(8) 0.13532(19) 0.49830(10) 0.0377(4) Uani 1 1 d .
H9A H 0.3686 0.0962 0.5295 0.045 Uiso 1 1 calc R
C10 C 0.44435(8) 0.1042(2) 0.49810(12) 0.0469(5) Uani 1 1 d .
H10A H 0.4570 0.0425 0.5299 0.056 Uiso 1 1 calc R
C11 C 0.13956(7) 0.43860(17) 0.41988(8) 0.0256(4) Uani 1 1 d .
C12 C 0.10691(7) 0.33623(18) 0.43860(9) 0.0280(4) Uani 1 1 d .
H12A H 0.0698 0.3472 0.4368 0.034 Uiso 1 1 calc R
C13 C 0.12819(7) 0.21856(18) 0.45975(9) 0.0278(4) Uani 1 1 d .
C14 C 0.18235(7) 0.20076(17) 0.46288(9) 0.0277(4) Uani 1 1 d .
H14A H 0.1966 0.1199 0.4778 0.033 Uiso 1 1 calc R
C15 C 0.21602(6) 0.30208(17) 0.44404(8) 0.0248(4) Uani 1 1 d .
C16 C 0.19404(6) 0.41918(16) 0.42232(8) 0.0238(4) Uani 1 1 d .
C17 C 0.09068(8) 0.1144(2) 0.48039(9) 0.0358(4) Uani 1 1 d .
C18 C 0.08073(10) -0.1018(2) 0.51710(11) 0.0502(6) Uani 1 1 d .
H18A H 0.1018 -0.1802 0.5261 0.075 Uiso 1 1 calc R
H18B H 0.0541 -0.1211 0.4825 0.075 Uiso 1 1 calc R
H18C H 0.0633 -0.0744 0.5580 0.075 Uiso 1 1 calc R
C19 C 0.27776(7) 0.87352(17) 0.32005(10) 0.0307(4) Uani 1 1 d .
H19A H 0.2861 0.9090 0.2750 0.037 Uiso 1 1 calc R
C20 C 0.28555(7) 0.93936(17) 0.38161(10) 0.0342(4) Uani 1 1 d .
H20A H 0.3005 1.0291 0.3872 0.041 Uiso 1 1 calc R
C21 C 0.27005(7) 0.85662(18) 0.43385(10) 0.0319(4) Uani 1 1 d .
H21A H 0.2712 0.8776 0.4825 0.038 Uiso 1 1 calc R
C22 C 0.25233(6) 0.73680(17) 0.40418(9) 0.0260(4) Uani 1 1 d .
C23 C 0.25734(6) 0.74773(17) 0.33340(9) 0.0264(4) Uani 1 1 d .
H23A H 0.2479 0.6794 0.2996 0.032 Uiso 1 1 calc R
C24 C 0.39540(7) 0.73830(19) 0.32926(10) 0.0334(4) Uani 1 1 d .
H24A H 0.4016 0.7649 0.2821 0.040 Uiso 1 1 calc R
C25 C 0.40682(7) 0.8143(2) 0.38662(10) 0.0338(4) Uani 1 1 d .
H25A H 0.4222 0.9042 0.3871 0.041 Uiso 1 1 calc R
C26 C 0.39203(7) 0.7411(2) 0.44308(10) 0.0355(4) Uani 1 1 d .
H26A H 0.3951 0.7705 0.4905 0.043 Uiso 1 1 calc R
C27 C 0.37150(7) 0.61982(19) 0.42084(10) 0.0349(4) Uani 1 1 d .
H27A H 0.3580 0.5482 0.4498 0.042 Uiso 1 1 calc R
C28 C 0.37365(7) 0.61784(18) 0.35023(10) 0.0339(4) Uani 1 1 d .
H28A H 0.3621 0.5444 0.3205 0.041 Uiso 1 1 calc R
C29 C 0.10377(7) 0.66523(19) 0.37815(9) 0.0309(4) Uani 1 1 d .
C30 C 0.11916(7) 0.56130(18) 0.39762(9) 0.0285(4) Uani 1 1 d .
C31 C 0.27179(7) 0.28356(17) 0.44655(9) 0.0275(4) Uani 1 1 d .
C32 C 0.31774(7) 0.25983(17) 0.44932(9) 0.0285(4) Uani 1 1 d .
C33 C 0.23333(6) 0.62344(17) 0.44089(9) 0.0268(4) Uani 1 1 d .

loop_
_atom_site_aniso_label
_atom_site_aniso_U_11
_atom_site_aniso_U_22
_atom_site_aniso_U_33
_atom_site_aniso_U_23
_atom_site_aniso_U_13
_atom_site_aniso_U_12
Fe2 0.01986(13) 0.02008(12) 0.02667(14) 0.00201(9) -0.00083(10) -0.00050(9)
O5 0.0279(7) 0.0281(7) 0.0471(8) 0.0070(6) 0.0041(6) -0.0066(5)
O6 0.0425(8) 0.0282(7) 0.0632(10) 0.0188(7) 0.0026(7) 0.0001(6)
O7 0.0377(7) 0.0334(7) 0.0272(7) -0.0021(5) 0.0048(5) -0.0073(6)
O8 0.0253(6) 0.0192(6) 0.0271(6) -0.0001(5) 0.0047(5) -0.0029(5)
N3 0.0341(9) 0.0252(8) 0.0439(10) 0.0061(7) -0.0011(7) 0.0042(7)
N4 0.0250(9) 0.0510(11) 0.0728(13) -0.0005(10) -0.0066(8) 0.0053(8)
C34 0.0241(9) 0.0325(10) 0.0463(12) 0.0078(9) -0.0019(8) 0.0062(8)
C35 0.0236(9) 0.0279(9) 0.0384(11) 0.0047(8) 0.0008(8) -0.0012(7)
C36 0.0269(9) 0.0220(8) 0.0263(9) 0.0006(7) -0.0011(7) 0.0030(7)
C37 0.0222(9) 0.0289(9) 0.0449(11) 0.0033(8) -0.0024(8) 0.0007(7)
C38 0.0324(10) 0.0247(9) 0.0476(12) 0.0062(8) -0.0001(8) -0.0043(8)
C39 0.0247(10) 0.0456(12) 0.0609(14) -0.0060(11) 0.0075(9) -0.0030(9)
C40 0.0278(9) 0.0310(10) 0.0407(11) -0.0029(8) 0.0041(8) 0.0013(8)
C41 0.0233(8) 0.0253(9) 0.0321(10) -0.0076(7) -0.0011(7) 0.0018(7)
C42 0.0281(10) 0.0382(11) 0.0496(12) 0.0064(9) -0.0006(9) 0.0002(8)
C43 0.0348(11) 0.0493(13) 0.0653(15) 0.0123(11) -0.0094(10) 0.0073(10)
C44 0.0240(8) 0.0207(8) 0.0229(8) 0.0006(7) -0.0011(7) 0.0011(7)
C45 0.0198(8) 0.0253(9) 0.0290(9) 0.0015(7) -0.0009(7) -0.0008(7)
C46 0.0278(9) 0.0223(8) 0.0227(9) 0.0010(7) -0.0007(7) -0.0015(7)
C47 0.0277(9) 0.0216(8) 0.0264(9) 0.0015(7) -0.0015(7) 0.0030(7)
C48 0.0218(8) 0.0237(8) 0.0231(9) -0.0009(7) -0.0006(7) 0.0017(7)
C49 0.0235(8) 0.0208(8) 0.0208(8) -0.0017(6) 0.0005(6) -0.0029(6)
C50 0.0328(10) 0.0259(9) 0.0257(9) 0.0010(7) 0.0013(7) -0.0030(7)
C51 0.0412(11) 0.0339(11) 0.0497(13) 0.0018(9) 0.0113(9) -0.0146(9)
C52 0.0238(9) 0.0226(9) 0.0360(10) -0.0048(7) 0.0009(7) 0.0026(7)
C53 0.0261(9) 0.0189(8) 0.0471(11) 0.0020(8) -0.0032(8) 0.0012(7)
C54 0.0247(9) 0.0266(9) 0.0353(10) 0.0082(8) -0.0046(7) 0.0019(7)
C55 0.0195(8) 0.0268(9) 0.0298(9) 0.0020(7) -0.0032(7) 0.0002(7)
C56 0.0184(8) 0.0215(8) 0.0317(9) -0.0009(7) 0.0004(7) 0.0010(6)
C57 0.0274(9) 0.0312(10) 0.0474(12) -0.0042(9) -0.0010(8) 0.0101(8)
C58 0.0259(9) 0.0319(10) 0.0451(12) 0.0138(9) -0.0016(8) 0.0067(8)
C59 0.0255(9) 0.0424(11) 0.0303(10) 0.0054(8) -0.0060(7) 0.0027(8)
C60 0.0200(9) 0.0393(10) 0.0401(11) 0.0058(9) -0.0049(8) -0.0028(8)
C61 0.0222(9) 0.0464(11) 0.0351(10) 0.0037(9) 0.0040(8) 0.0053(8)
C62 0.0225(8) 0.0254(9) 0.0284(9) 0.0005(7) -0.0006(7) -0.0004(7)
C63 0.0208(8) 0.0251(9) 0.0280(9) 0.0011(7) 0.0004(7) -0.0019(7)
C64 0.0268(9) 0.0216(8) 0.0273(9) -0.0004(7) 0.0007(7) 0.0010(7)
C65 0.0258(9) 0.0238(9) 0.0297(9) -0.0023(7) 0.0006(7) 0.0004(7)
C66 0.0170(8) 0.0236(8) 0.0298(10) -0.0019(7) 0.0004(7) 0.0001(6)
Fe1 0.02087(13) 0.02056(13) 0.02613(14) -0.00030(10) 0.00138(10) -0.00185(9)
O1 0.0297(8) 0.0630(11) 0.0933(13) 0.0297(10) -0.0005(8) -0.0165(7)
O2 0.0452(8) 0.0320(7) 0.0368(8) 0.0085(6) -0.0003(6) -0.0148(6)
O3 0.0465(8) 0.0528(9) 0.0259(7) -0.0040(6) 0.0066(6) -0.0202(7)
O4 0.0255(6) 0.0219(6) 0.0277(6) 0.0006(5) 0.0049(5) -0.0044(5)
N1 0.0339(9) 0.0344(9) 0.0590(12) 0.0106(8) 0.0039(8) 0.0031(7)
N2 0.0305(9) 0.0443(10) 0.0641(12) -0.0109(9) -0.0024(8) 0.0124(8)
C1 0.0246(10) 0.0435(12) 0.0663(15) 0.0151(11) 0.0006(9) 0.0063(9)
C2 0.0250(9) 0.0382(11) 0.0539(13) 0.0110(9) -0.0008(9) -0.0032(8)
C3 0.0265(9) 0.0296(9) 0.0303(10) 0.0018(8) -0.0001(7) 0.0015(7)
C4 0.0233(9) 0.0382(11) 0.0427(11) 0.0042(9) 0.0001(8) 0.0010(8)
C5 0.0307(10) 0.0327(10) 0.0522(13) 0.0075(9) 0.0020(9) -0.0041(8)
C6 0.0289(10) 0.0406(11) 0.0503(13) -0.0118(10) 0.0072(9) 0.0019(9)
C7 0.0308(10) 0.0301(10) 0.0386(11) -0.0043(8) 0.0004(8) 0.0035(8)
C8 0.0264(9) 0.0225(9) 0.0366(10) -0.0075(7) -0.0012(7) 0.0029(7)
C9 0.0347(10) 0.0318(10) 0.0467(12) 0.0029(9) 0.0020(9) 0.0061(8)
C10 0.0420(12) 0.0400(12) 0.0584(14) 0.0024(10) -0.0064(10) 0.0167(10)
C11 0.0252(9) 0.0293(9) 0.0223(9) 0.0014(7) -0.0017(7) -0.0008(7)
C12 0.0213(8) 0.0355(10) 0.0271(9) 0.0020(8) -0.0023(7) -0.0040(7)
C13 0.0267(9) 0.0318(9) 0.0247(9) 0.0026(7) -0.0017(7) -0.0073(7)
C14 0.0292(9) 0.0264(9) 0.0275(9) 0.0037(7) -0.0020(7) -0.0022(7)
C15 0.0228(8) 0.0275(9) 0.0242(9) 0.0004(7) -0.0005(7) -0.0015(7)
C16 0.0241(8) 0.0253(9) 0.0221(9) 0.0003(7) 0.0015(7) -0.0046(7)
C17 0.0372(11) 0.0405(11) 0.0296(10) 0.0078(8) -0.0050(8) -0.0138(9)
C18 0.0653(15) 0.0433(12) 0.0419(12) 0.0118(10) -0.0032(11) -0.0290(11)
C19 0.0248(9) 0.0269(9) 0.0402(11) 0.0078(8) -0.0026(8) 0.0015(7)
C20 0.0262(9) 0.0197(8) 0.0565(13) -0.0034(8) 0.0007(8) 0.0008(7)
C21 0.0261(9) 0.0301(10) 0.0398(11) -0.0110(8) 0.0053(8) 0.0005(7)
C22 0.0189(8) 0.0259(9) 0.0332(10) -0.0035(7) 0.0034(7) -0.0015(7)
C23 0.0199(8) 0.0270(9) 0.0323(10) 0.0010(7) -0.0021(7) -0.0014(7)
C24 0.0238(9) 0.0427(11) 0.0340(10) 0.0047(8) 0.0067(8) 0.0061(8)
C25 0.0210(9) 0.0397(11) 0.0407(11) 0.0035(9) -0.0006(8) -0.0032(8)
C26 0.0289(10) 0.0465(12) 0.0308(10) 0.0024(9) -0.0057(8) 0.0015(8)
C27 0.0324(10) 0.0325(10) 0.0399(11) 0.0107(8) 0.0001(8) 0.0060(8)
C28 0.0321(10) 0.0295(10) 0.0401(11) -0.0027(8) 0.0016(8) 0.0093(8)
C29 0.0254(9) 0.0338(10) 0.0336(10) 0.0004(8) -0.0013(7) -0.0010(8)
C30 0.0217(8) 0.0329(10) 0.0308(10) 0.0013(8) 0.0001(7) -0.0017(7)
C31 0.0287(10) 0.0230(9) 0.0308(10) 0.0013(7) 0.0010(7) -0.0016(7)
C32 0.0267(10) 0.0237(9) 0.0350(10) -0.0018(7) -0.0008(7) -0.0002(7)
C33 0.0204(8) 0.0312(9) 0.0289(10) -0.0027(7) 0.0005(7) -0.0045(7)

loop_
_atom_type_symbol
_atom_type_description
_atom_type_scat_dispersion_real
_atom_type_scat_dispersion_imag
_atom_type_scat_source
C C 0.0033 0.0016 'International Tables Vol C Tables 4.2.6.8 and 6.1.1.4'
H H 0.0000 0.0000 'International Tables Vol C Tables 4.2.6.8 and 6.1.1.4'
N N 0.0061 0.0033 'International Tables Vol C Tables 4.2.6.8 and 6.1.1.4'
O O 0.0106 0.0060 'International Tables Vol C Tables 4.2.6.8 and 6.1.1.4'
Fe Fe 0.3463 0.8444 'International Tables Vol C Tables 4.2.6.8 and 6.1.1.4'

loop_
_geom_angle_atom_site_label_1
_geom_angle_atom_site_label_2
_geom_angle_atom_site_label_3
_geom_angle
C56 Fe2 C55 41.64(7)
C56 Fe2 C58 105.18(7)
C55 Fe2 C58 124.62(7)
C56 Fe2 C57 118.31(7)
C55 Fe2 C57 106.86(8)
C58 Fe2 C57 40.76(8)
C56 Fe2 C59 124.11(7)
C55 Fe2 C59 162.23(7)
C58 Fe2 C59 40.82(8)
C57 Fe2 C59 68.49(8)
C56 Fe2 C52 41.46(7)
C55 Fe2 C52 69.66(7)
C58 Fe2 C52 118.20(8)
C57 Fe2 C52 153.34(8)
C59 Fe2 C52 106.37(8)
C56 Fe2 C60 162.41(8)
C55 Fe2 C60 155.39(7)
C58 Fe2 C60 68.38(8)
C57 Fe2 C60 68.23(8)
C59 Fe2 C60 40.54(7)
C52 Fe2 C60 125.79(8)
C56 Fe2 C61 154.31(8)
C55 Fe2 C61 120.30(8)
C58 Fe2 C61 68.30(8)
C57 Fe2 C61 40.59(8)
C59 Fe2 C61 68.09(8)
C52 Fe2 C61 163.79(8)
C60 Fe2 C61 40.30(8)
C56 Fe2 C53 68.64(7)
C55 Fe2 C53 68.50(7)
C58 Fe2 C53 153.91(8)
C57 Fe2 C53 164.67(8)
C59 Fe2 C53 120.38(8)
C52 Fe2 C53 40.43(7)
C60 Fe2 C53 109.51(7)
C61 Fe2 C53 127.99(8)
C56 Fe2 C54 68.62(7)
C55 Fe2 C54 40.40(7)
C58 Fe2 C54 162.96(8)
C57 Fe2 C54 126.92(8)
C59 Fe2 C54 155.70(8)
C52 Fe2 C54 68.38(7)
C60 Fe2 C54 122.09(7)
C61 Fe2 C54 110.00(8)
C53 Fe2 C54 40.34(7)
C50 O5 C51 115.31(14)
C49 O8 C66 115.82(12)
C38 N3 C34 115.88(15)
C39 N4 C43 116.59(17)
N3 C34 C35 124.61(16)
N3 C34 H34A 117.7
C35 C34 H34A 117.7
C34 C35 C36 118.34(16)
C34 C35 H35A 120.8
C36 C35 H35A 120.8
C35 C36 C37 117.85(16)
C35 C36 C62 121.68(16)
C37 C36 C62 120.47(15)
C38 C37 C36 118.78(16)
C38 C37 H37A 120.6
C36 C37 H37A 120.6
N3 C38 C37 124.52(17)
N3 C38 H38A 117.7
C37 C38 H38A 117.7
N4 C39 C40 124.04(19)
N4 C39 H39A 118.0
C40 C39 H39A 118.0
C39 C40 C41 118.64(19)
C39 C40 H40A 120.7
C41 C40 H40A 120.7
C40 C41 C42 117.83(16)
C40 C41 C65 122.85(17)
C42 C41 C65 119.30(16)
C43 C42 C41 118.78(19)
C43 C42 H42A 120.6
C41 C42 H42A 120.6
N4 C43 C42 124.1(2)
N4 C43 H43A 117.9
C42 C43 H43A 117.9
C45 C44 C49 118.95(15)
C45 C44 C63 122.51(15)
C49 C44 C63 118.53(15)
C44 C45 C46 120.03(15)
C44 C45 H45A 120.0
C46 C45 H45A 120.0
C47 C46 C45 120.30(15)
C47 C46 C50 117.15(15)
C45 C46 C50 122.54(15)
C46 C47 C48 120.88(15)
C46 C47 H47A 119.6
C48 C47 H47A 119.6
C49 C48 C47 118.18(15)
C49 C48 C64 122.09(15)
C47 C48 C64 119.72(15)
O8 C49 C48 119.72(14)
O8 C49 C44 118.56(14)
C48 C49 C44 121.64(15)
O6 C50 O5 124.03(16)
O6 C50 C46 123.54(16)
O5 C50 C46 112.42(15)
O5 C51 H51A 109.5
O5 C51 H51B 109.5
H51A C51 H51B 109.5
O5 C51 H51C 109.5
H51A C51 H51C 109.5
H51B C51 H51C 109.5
C53 C52 C56 107.28(16)
C53 C52 Fe2 70.53(10)
C56 C52 Fe2 68.25(9)
C53 C52 H52A 126.4
C56 C52 H52A 126.4
Fe2 C52 H52A 126.4
C52 C53 C54 108.65(15)
C52 C53 Fe2 69.04(10)
C54 C53 Fe2 69.97(10)
C52 C53 H53A 125.7
C54 C53 H53A 125.7
Fe2 C53 H53A 125.7
C55 C54 C53 108.62(16)
C55 C54 Fe2 68.67(10)
C53 C54 Fe2 69.69(10)
C55 C54 H54A 125.7
C53 C54 H54A 125.7
Fe2 C54 H54A 125.7
C54 C55 C56 107.28(15)
C54 C55 Fe2 70.93(10)
C56 C55 Fe2 68.40(9)
C54 C55 H55A 126.4
C56 C55 H55A 126.4
Fe2 C55 H55A 126.4
C52 C56 C55 108.16(15)
C52 C56 C66 124.54(16)
C55 C56 C66 127.13(15)
C52 C56 Fe2 70.30(9)
C55 C56 Fe2 69.96(9)
C66 C56 Fe2 121.75(11)
C58 C57 C61 108.02(17)
C58 C57 Fe2 69.54(10)
C61 C57 Fe2 70.35(11)
C58 C57 H57A 126.0
C61 C57 H57A 126.0
Fe2 C57 H57A 126.0
C57 C58 C59 107.85(17)
C57 C58 Fe2 69.70(10)
C59 C58 Fe2 69.81(10)
C57 C58 H58A 126.1
C59 C58 H58A 126.1
Fe2 C58 H58A 126.1
C60 C59 C58 107.99(17)
C60 C59 Fe2 70.17(10)
C58 C59 Fe2 69.37(10)
C60 C59 H59A 126.0
C58 C59 H59A 126.0
Fe2 C59 H59A 126.0
C61 C60 C59 108.06(17)
C61 C60 Fe2 69.91(10)
C59 C60 Fe2 69.29(10)
C61 C60 H60A 126.0
C59 C60 H60A 126.0
Fe2 C60 H60A 126.0
C60 C61 C57 108.09(17)
C60 C61 Fe2 69.79(10)
C57 C61 Fe2 69.07(10)
C60 C61 H61A 126.0
C57 C61 H61A 126.0
Fe2 C61 H61A 126.0
C63 C62 C36 178.13(19)
C62 C63 C44 174.87(18)
C65 C64 C48 172.71(18)
C64 C65 C41 173.06(19)
O7 C66 O8 122.13(15)
O7 C66 C56 127.59(16)
O8 C66 C56 110.27(14)
C22 Fe1 C28 119.74(7)
C22 Fe1 C23 41.37(7)
C28 Fe1 C23 106.31(8)
C22 Fe1 C24 154.87(8)
C28 Fe1 C24 40.78(8)
C23 Fe1 C24 119.33(8)
C22 Fe1 C27 107.32(7)
C28 Fe1 C27 40.77(8)
C23 Fe1 C27 124.84(8)
C24 Fe1 C27 68.42(8)
C22 Fe1 C21 41.27(7)
C28 Fe1 C21 155.73(8)
C23 Fe1 C21 69.35(7)
C24 Fe1 C21 162.34(8)
C27 Fe1 C21 120.97(8)
C22 Fe1 C26 125.81(8)
C28 Fe1 C26 68.26(8)
C23 Fe1 C26 162.75(8)
C24 Fe1 C26 68.01(8)
C27 Fe1 C26 40.53(8)
C21 Fe1 C26 108.46(8)
C22 Fe1 C25 163.03(8)
C28 Fe1 C25 68.32(8)
C23 Fe1 C25 154.67(7)
C24 Fe1 C25 40.45(8)
C27 Fe1 C25 68.19(8)
C21 Fe1 C25 125.75(8)
C26 Fe1 C25 40.32(8)
C22 Fe1 C20 68.31(7)
C28 Fe1 C20 162.13(8)
C23 Fe1 C20 68.36(7)
C24 Fe1 C20 125.63(8)
C27 Fe1 C20 156.15(8)
C21 Fe1 C20 40.23(8)
C26 Fe1 C20 121.74(8)
C25 Fe1 C20 108.76(8)
C22 Fe1 C19 68.54(7)
C28 Fe1 C19 124.71(8)
C23 Fe1 C19 40.53(7)
C24 Fe1 C19 107.42(8)
C27 Fe1 C19 161.93(8)
C21 Fe1 C19 68.32(8)
C26 Fe1 C19 155.94(8)
C25 Fe1 C19 120.85(7)
C20 Fe1 C19 40.37(8)
C17 O2 C18 115.29(16)
C33 O4 C16 115.84(13)
C1 N1 C5 115.69(17)
C6 N2 C10 116.55(17)
N1 C1 C2 124.49(18)
N1 C1 H1A 117.8
C2 C1 H1A 117.8
C1 C2 C3 118.76(18)
C1 C2 H2A 120.6
C3 C2 H2A 120.6
C2 C3 C4 117.59(17)
C2 C3 C29 121.63(17)
C4 C3 C29 120.78(16)
C5 C4 C3 118.65(17)
C5 C4 H4A 120.7
C3 C4 H4A 120.7
N1 C5 C4 124.82(18)
N1 C5 H5A 117.6
C4 C5 H5A 117.6
N2 C6 C7 124.2(2)
N2 C6 H6A 117.9
C7 C6 H6A 117.9
C6 C7 C8 118.80(19)
C6 C7 H7A 120.6
C8 C7 H7A 120.6
C9 C8 C7 117.90(17)
C9 C8 C32 121.02(17)
C7 C8 C32 121.07(17)
C10 C9 C8 118.59(19)
C10 C9 H9A 120.7
C8 C9 H9A 120.7
N2 C10 C9 124.0(2)
N2 C10 H10A 118.0
C9 C10 H10A 118.0
C12 C11 C16 118.57(16)
C12 C11 C30 122.10(15)
C16 C11 C30 119.33(15)
C13 C12 C11 120.39(16)
C13 C12 H12A 119.8
C11 C12 H12A 119.8
C12 C13 C14 120.63(16)
C12 C13 C17 117.27(16)
C14 C13 C17 122.07(17)
C13 C14 C15 120.05(16)
C13 C14 H14A 120.0
C15 C14 H14A 120.0
C16 C15 C14 118.61(15)
C16 C15 C31 121.22(15)
C14 C15 C31 120.17(16)
O4 C16 C15 119.77(14)
O4 C16 C11 118.41(15)
C15 C16 C11 121.73(15)
O1 C17 O2 124.49(18)
O1 C17 C13 123.04(19)
O2 C17 C13 112.44(16)
O2 C18 H18A 109.5
O2 C18 H18B 109.5
H18A C18 H18B 109.5
O2 C18 H18C 109.5
H18A C18 H18C 109.5
H18B C18 H18C 109.5
C23 C19 C20 108.28(16)
C23 C19 Fe1 68.97(10)
C20 C19 Fe1 69.80(10)
C23 C19 H19A 125.9
C20 C19 H19A 125.9
Fe1 C19 H19A 125.9
C21 C20 C19 108.98(16)
C21 C20 Fe1 69.50(10)
C19 C20 Fe1 69.82(10)
C21 C20 H20A 125.5
C19 C20 H20A 125.5
Fe1 C20 H20A 125.5
C20 C21 C22 107.22(16)
C20 C21 Fe1 70.27(10)
C22 C21 Fe1 68.48(9)
C20 C21 H21A 126.4
C22 C21 H21A 126.4
Fe1 C21 H21A 126.4
C23 C22 C21 108.18(16)
C23 C22 C33 126.71(16)
C21 C22 C33 125.10(16)
C23 C22 Fe1 69.83(9)
C21 C22 Fe1 70.25(10)
C33 C22 Fe1 124.91(12)
C19 C23 C22 107.34(16)
C19 C23 Fe1 70.50(10)
C22 C23 Fe1 68.81(9)
C19 C23 H23A 126.3
C22 C23 H23A 126.3
Fe1 C23 H23A 126.3
C25 C24 C28 108.20(17)
C25 C24 Fe1 70.36(10)
C28 C24 Fe1 69.43(10)
C25 C24 H24A 125.9
C28 C24 H24A 125.9
Fe1 C24 H24A 125.9
C26 C25 C24 107.84(17)
C26 C25 Fe1 69.69(10)
C24 C25 Fe1 69.19(10)
C26 C25 H25A 126.1
C24 C25 H25A 126.1
Fe1 C25 H25A 126.1
C25 C26 C27 108.31(18)
C25 C26 Fe1 69.99(11)
C27 C26 Fe1 69.33(11)
C25 C26 H26A 125.8
C27 C26 H26A 125.8
Fe1 C26 H26A 125.8
C26 C27 C28 107.84(17)
C26 C27 Fe1 70.14(11)
C28 C27 Fe1 69.40(10)
C26 C27 H27A 126.1
C28 C27 H27A 126.1
Fe1 C27 H27A 126.1
C24 C28 C27 107.81(17)
C24 C28 Fe1 69.79(10)
C27 C28 Fe1 69.83(10)
C24 C28 H28A 126.1
C27 C28 H28A 126.1
Fe1 C28 H28A 126.1
C30 C29 C3 179.0(2)
C29 C30 C11 177.69(19)
C32 C31 C15 175.82(19)
C31 C32 C8 177.28(19)
O3 C33 O4 121.86(16)
O3 C33 C22 127.22(17)
O4 C33 C22 110.91(14)

loop_
_geom_bond_atom_site_label_1
_geom_bond_atom_site_label_2
_geom_bond_distance
Fe2 C56 2.0115(16)
Fe2 C55 2.0324(17)
Fe2 C58 2.0328(18)
Fe2 C57 2.0350(18)
Fe2 C59 2.0387(18)
Fe2 C52 2.0390(17)
Fe2 C60 2.0503(17)
Fe2 C61 2.0518(18)
Fe2 C53 2.0586(17)
Fe2 C54 2.0622(17)
O5 C50 1.333(2)
O5 C51 1.449(2)
O6 C50 1.199(2)
O7 C66 1.195(2)
O8 C49 1.3796(19)
O8 C66 1.388(2)
N3 C38 1.333(2)
N3 C34 1.336(2)
N4 C39 1.331(3)
N4 C43 1.332(3)
C34 C35 1.384(3)
C34 H34A 0.9500
C35 C36 1.389(2)
C35 H35A 0.9500
C36 C37 1.393(2)
C36 C62 1.436(2)
C37 C38 1.377(3)
C37 H37A 0.9500
C38 H38A 0.9500
C39 C40 1.383(3)
C39 H39A 0.9500
C40 C41 1.389(3)
C40 H40A 0.9500
C41 C42 1.389(3)
C41 C65 1.438(2)
C42 C43 1.379(3)
C42 H42A 0.9500
C43 H43A 0.9500
C44 C45 1.391(2)
C44 C49 1.402(2)
C44 C63 1.437(2)
C45 C46 1.392(2)
C45 H45A 0.9500
C46 C47 1.385(2)
C46 C50 1.494(2)
C47 C48 1.398(2)
C47 H47A 0.9500
C48 C49 1.391(2)
C48 C64 1.434(2)
C51 H51A 0.9800
C51 H51B 0.9800
C51 H51C 0.9800
C52 C53 1.416(3)
C52 C56 1.434(2)
C52 H52A 1.0000
C53 C54 1.421(3)
C53 H53A 1.0000
C54 C55 1.414(2)
C54 H54A 1.0000
C55 C56 1.438(2)
C55 H55A 1.0000
C56 C66 1.456(2)
C57 C58 1.417(3)
C57 C61 1.417(3)
C57 H57A 1.0000
C58 C59 1.420(3)
C58 H58A 1.0000
C59 C60 1.417(3)
C59 H59A 1.0000
C60 C61 1.413(3)
C60 H60A 1.0000
C61 H61A 1.0000
C62 C63 1.196(2)
C64 C65 1.194(2)
Fe1 C22 2.0203(16)
Fe1 C28 2.0335(18)
Fe1 C23 2.0340(17)
Fe1 C24 2.0382(18)
Fe1 C27 2.0392(18)
Fe1 C21 2.0439(17)
Fe1 C26 2.0498(19)
Fe1 C25 2.0537(18)
Fe1 C20 2.0539(18)
Fe1 C19 2.0541(18)
O1 C17 1.201(2)
O2 C17 1.327(2)
O2 C18 1.451(2)
O3 C33 1.195(2)
O4 C33 1.382(2)
O4 C16 1.385(2)
N1 C1 1.332(3)
N1 C5 1.334(3)
N2 C6 1.326(3)
N2 C10 1.337(3)
C1 C2 1.377(3)
C1 H1A 0.9500
C2 C3 1.389(3)
C2 H2A 0.9500
C3 C4 1.390(3)
C3 C29 1.433(3)
C4 C5 1.372(3)
C4 H4A 0.9500
C5 H5A 0.9500
C6 C7 1.380(3)
C6 H6A 0.9500
C7 C8 1.388(3)
C7 H7A 0.9500
C8 C9 1.388(3)
C8 C32 1.434(2)
C9 C10 1.384(3)
C9 H9A 0.9500
C10 H10A 0.9500
C11 C12 1.393(2)
C11 C16 1.400(2)
C11 C30 1.428(2)
C12 C13 1.384(3)
C12 H12A 0.9500
C13 C14 1.390(2)
C13 C17 1.494(2)
C14 C15 1.401(2)
C14 H14A 0.9500
C15 C16 1.390(2)
C15 C31 1.431(2)
C18 H18A 0.9800
C18 H18B 0.9800
C18 H18C 0.9800
C19 C23 1.416(2)
C19 C20 1.418(3)
C19 H19A 1.0000
C20 C21 1.409(3)
C20 H20A 1.0000
C21 C22 1.433(2)
C21 H21A 1.0000
C22 C23 1.432(3)
C22 C33 1.461(2)
C23 H23A 1.0000
C24 C25 1.415(3)
C24 C28 1.419(3)
C24 H24A 1.0000
C25 C26 1.414(3)
C25 H25A 1.0000
C26 C27 1.416(3)
C26 H26A 1.0000
C27 C28 1.418(3)
C27 H27A 1.0000
C28 H28A 1.0000
C29 C30 1.197(3)
C31 C32 1.194(3)

loop_
_geom_torsion_atom_site_label_1
_geom_torsion_atom_site_label_2
_geom_torsion_atom_site_label_3
_geom_torsion_atom_site_label_4
_geom_torsion
C38 N3 C34 C35 0.2(3)
N3 C34 C35 C36 -1.3(3)
C34 C35 C36 C37 1.1(3)
C34 C35 C36 C62 -179.51(17)
C35 C36 C37 C38 0.1(3)
C62 C36 C37 C38 -179.35(17)
C34 N3 C38 C37 1.1(3)
C36 C37 C38 N3 -1.2(3)
C43 N4 C39 C40 0.2(3)
N4 C39 C40 C41 -1.2(3)
C39 C40 C41 C42 1.5(3)
C39 C40 C41 C65 -176.75(18)
C40 C41 C42 C43 -0.9(3)
C65 C41 C42 C43 177.45(19)
C39 N4 C43 C42 0.5(4)
C41 C42 C43 N4 -0.2(4)
C49 C44 C45 C46 0.4(2)
C63 C44 C45 C46 -178.32(16)
C44 C45 C46 C47 -1.3(3)
C44 C45 C46 C50 179.33(16)
C45 C46 C47 C48 1.3(3)
C50 C46 C47 C48 -179.30(15)
C46 C47 C48 C49 -0.3(2)
C46 C47 C48 C64 -179.76(16)
C66 O8 C49 C48 109.14(17)
C66 O8 C49 C44 -74.11(18)
C47 C48 C49 O8 176.01(14)
C64 C48 C49 O8 -4.6(2)
C47 C48 C49 C44 -0.6(2)
C64 C48 C49 C44 178.80(16)
C45 C44 C49 O8 -176.06(14)
C63 C44 C49 O8 2.7(2)
C45 C44 C49 C48 0.6(2)
C63 C44 C49 C48 179.34(15)
C51 O5 C50 O6 0.6(3)
C51 O5 C50 C46 -178.66(15)
C47 C46 C50 O6 -4.2(3)
C45 C46 C50 O6 175.22(18)
C47 C46 C50 O5 175.05(15)
C45 C46 C50 O5 -5.5(2)
C56 Fe2 C52 C53 118.70(15)
C55 Fe2 C52 C53 80.35(11)
C58 Fe2 C52 C53 -160.39(11)
C57 Fe2 C52 C53 167.55(16)
C59 Fe2 C52 C53 -117.91(11)
C60 Fe2 C52 C53 -77.79(13)
C61 Fe2 C52 C53 -50.4(3)
C54 Fe2 C52 C53 36.96(10)
C55 Fe2 C52 C56 -38.35(10)
C58 Fe2 C52 C56 80.90(12)
C57 Fe2 C52 C56 48.8(2)
C59 Fe2 C52 C56 123.39(11)
C60 Fe2 C52 C56 163.50(10)
C61 Fe2 C52 C56 -169.1(2)
C53 Fe2 C52 C56 -118.70(15)
C54 Fe2 C52 C56 -81.74(11)
C56 C52 C53 C54 -0.35(19)
Fe2 C52 C53 C54 -58.90(12)
C56 C52 C53 Fe2 58.56(11)
C56 Fe2 C53 C52 -38.58(10)
C55 Fe2 C53 C52 -83.47(11)
C58 Fe2 C53 C52 42.3(2)
C57 Fe2 C53 C52 -158.5(3)
C59 Fe2 C53 C52 79.37(12)
C60 Fe2 C53 C52 122.74(11)
C61 Fe2 C53 C52 164.16(11)
C54 Fe2 C53 C52 -120.28(15)
C56 Fe2 C53 C54 81.71(11)
C55 Fe2 C53 C54 36.81(10)
C58 Fe2 C53 C54 162.54(15)
C57 Fe2 C53 C54 -38.3(3)
C59 Fe2 C53 C54 -160.35(10)
C52 Fe2 C53 C54 120.28(15)
C60 Fe2 C53 C54 -116.97(11)
C61 Fe2 C53 C54 -75.56(13)
C52 C53 C54 C55 0.61(19)
Fe2 C53 C54 C55 -57.72(12)
C52 C53 C54 Fe2 58.33(12)
C56 Fe2 C54 C55 38.90(10)
C58 Fe2 C54 C55 -32.6(3)
C57 Fe2 C54 C55 -71.15(13)
C59 Fe2 C54 C55 165.50(16)
C52 Fe2 C54 C55 83.62(11)
C60 Fe2 C54 C55 -156.77(11)
C61 Fe2 C54 C55 -113.64(11)
C53 Fe2 C54 C55 120.67(15)
C56 Fe2 C54 C53 -81.76(11)
C55 Fe2 C54 C53 -120.67(15)
C58 Fe2 C54 C53 -153.2(2)
C57 Fe2 C54 C53 168.18(11)
C59 Fe2 C54 C53 44.8(2)
C52 Fe2 C54 C53 -37.05(10)
C60 Fe2 C54 C53 82.56(13)
C61 Fe2 C54 C53 125.69(11)
C53 C54 C55 C56 -0.63(19)
Fe2 C54 C55 C56 -58.97(11)
C53 C54 C55 Fe2 58.34(12)
C56 Fe2 C55 C54 -118.35(15)
C58 Fe2 C55 C54 168.95(11)
C57 Fe2 C55 C54 127.76(11)
C59 Fe2 C55 C54 -160.3(2)
C52 Fe2 C55 C54 -80.16(11)
C60 Fe2 C55 C54 53.4(2)
C61 Fe2 C55 C54 85.66(12)
C53 Fe2 C55 C54 -36.76(11)
C58 Fe2 C55 C56 -72.70(12)
C57 Fe2 C55 C56 -113.89(11)
C59 Fe2 C55 C56 -41.9(3)
C52 Fe2 C55 C56 38.18(10)
C60 Fe2 C55 C56 171.71(16)
C61 Fe2 C55 C56 -155.99(10)
C53 Fe2 C55 C56 81.59(11)
C54 Fe2 C55 C56 118.35(15)
C53 C52 C56 C55 -0.04(19)
Fe2 C52 C56 C55 59.96(11)
C53 C52 C56 C66 -175.60(15)
Fe2 C52 C56 C66 -115.60(16)
C53 C52 C56 Fe2 -60.00(12)
C54 C55 C56 C52 0.41(18)
Fe2 C55 C56 C52 -60.17(11)
C54 C55 C56 C66 175.82(16)
Fe2 C55 C56 C66 115.24(17)
C54 C55 C56 Fe2 60.59(11)
C55 Fe2 C56 C52 118.89(14)
C58 Fe2 C56 C52 -115.62(11)
C57 Fe2 C56 C52 -157.43(11)
C59 Fe2 C56 C52 -75.37(13)
C60 Fe2 C56 C52 -49.7(3)
C61 Fe2 C56 C52 173.02(16)
C53 Fe2 C56 C52 37.65(11)
C54 Fe2 C56 C52 81.11(11)
C58 Fe2 C56 C55 125.49(11)
C57 Fe2 C56 C55 83.68(12)
C59 Fe2 C56 C55 165.74(10)
C52 Fe2 C56 C55 -118.89(14)
C60 Fe2 C56 C55 -168.5(2)
C61 Fe2 C56 C55 54.1(2)
C53 Fe2 C56 C55 -81.24(11)
C54 Fe2 C56 C55 -37.78(10)
C55 Fe2 C56 C66 -122.00(18)
C58 Fe2 C56 C66 3.50(16)
C57 Fe2 C56 C66 -38.32(17)
C59 Fe2 C56 C66 43.74(17)
C52 Fe2 C56 C66 119.11(18)
C60 Fe2 C56 C66 69.5(3)
C61 Fe2 C56 C66 -67.9(2)
C53 Fe2 C56 C66 156.76(16)
C54 Fe2 C56 C66 -159.77(16)
C56 Fe2 C57 C58 80.25(13)
C55 Fe2 C57 C58 123.89(11)
C59 Fe2 C57 C58 -37.94(11)
C52 Fe2 C57 C58 45.8(2)
C60 Fe2 C57 C58 -81.70(12)
C61 Fe2 C57 C58 -118.94(16)
C53 Fe2 C57 C58 -166.2(3)
C54 Fe2 C57 C58 163.75(11)
C56 Fe2 C57 C61 -160.81(11)
C55 Fe2 C57 C61 -117.17(12)
C58 Fe2 C57 C61 118.94(16)
C59 Fe2 C57 C61 81.00(12)
C52 Fe2 C57 C61 164.70(15)
C60 Fe2 C57 C61 37.24(11)
C53 Fe2 C57 C61 -47.2(3)
C54 Fe2 C57 C61 -77.31(14)
C61 C57 C58 C59 -0.4(2)
Fe2 C57 C58 C59 59.63(12)
C61 C57 C58 Fe2 -60.07(12)
C56 Fe2 C58 C57 -115.97(11)
C55 Fe2 C58 C57 -74.87(13)
C59 Fe2 C58 C57 118.95(16)
C52 Fe2 C58 C57 -158.61(11)
C60 Fe2 C58 C57 81.30(12)
C61 Fe2 C58 C57 37.79(11)
C53 Fe2 C58 C57 171.73(15)
C54 Fe2 C58 C57 -49.8(3)
C56 Fe2 C58 C59 125.08(11)
C55 Fe2 C58 C59 166.18(11)
C57 Fe2 C58 C59 -118.95(16)
C52 Fe2 C58 C59 82.44(12)
C60 Fe2 C58 C59 -37.65(11)
C61 Fe2 C58 C59 -81.16(12)
C53 Fe2 C58 C59 52.8(2)
C54 Fe2 C58 C59 -168.7(2)
C57 C58 C59 C60 0.2(2)
Fe2 C58 C59 C60 59.78(12)
C57 C58 C59 Fe2 -59.56(12)
C56 Fe2 C59 C60 168.36(11)
C55 Fe2 C59 C60 -159.2(2)
C58 Fe2 C59 C60 -119.11(17)
C57 Fe2 C59 C60 -81.23(13)
C52 Fe2 C59 C60 126.47(12)
C61 Fe2 C59 C60 -37.39(12)
C53 Fe2 C59 C60 84.84(13)
C54 Fe2 C59 C60 52.9(2)
C56 Fe2 C59 C58 -72.53(13)
C55 Fe2 C59 C58 -40.1(3)
C57 Fe2 C59 C58 37.88(11)
C52 Fe2 C59 C58 -114.42(12)
C60 Fe2 C59 C58 119.11(17)
C61 Fe2 C59 C58 81.72(12)
C53 Fe2 C59 C58 -156.05(11)
C54 Fe2 C59 C58 172.00(16)
C58 C59 C60 C61 0.1(2)
Fe2 C59 C60 C61 59.36(12)
C58 C59 C60 Fe2 -59.28(12)
C56 Fe2 C60 C61 -153.0(2)
C55 Fe2 C60 C61 45.5(2)
C58 Fe2 C60 C61 -81.51(12)
C57 Fe2 C60 C61 -37.49(12)
C59 Fe2 C60 C61 -119.42(17)
C52 Fe2 C60 C61 168.55(11)
C53 Fe2 C60 C61 126.29(12)
C54 Fe2 C60 C61 83.37(13)
C56 Fe2 C60 C59 -33.6(3)
C55 Fe2 C60 C59 164.92(16)
C58 Fe2 C60 C59 37.90(12)
C57 Fe2 C60 C59 81.92(13)
C52 Fe2 C60 C59 -72.03(14)
C61 Fe2 C60 C59 119.42(17)
C53 Fe2 C60 C59 -114.29(12)
C54 Fe2 C60 C59 -157.21(11)
C59 C60 C61 C57 -0.4(2)
Fe2 C60 C61 C57 58.62(12)
C59 C60 C61 Fe2 -58.98(12)
C58 C57 C61 C60 0.5(2)
Fe2 C57 C61 C60 -59.07(13)
C58 C57 C61 Fe2 59.56(12)
C56 Fe2 C61 C60 161.54(15)
C55 Fe2 C61 C60 -159.88(11)
C58 Fe2 C61 C60 81.73(12)
C57 Fe2 C61 C60 119.67(16)
C59 Fe2 C61 C60 37.60(11)
C52 Fe2 C61 C60 -35.2(3)
C53 Fe2 C61 C60 -74.58(14)
C54 Fe2 C61 C60 -116.43(11)
C56 Fe2 C61 C57 41.9(2)
C55 Fe2 C61 C57 80.45(13)
C58 Fe2 C61 C57 -37.95(12)
C59 Fe2 C61 C57 -82.07(12)
C52 Fe2 C61 C57 -154.9(2)
C60 Fe2 C61 C57 -119.67(16)
C53 Fe2 C61 C57 165.74(11)
C54 Fe2 C61 C57 123.90(12)
C35 C36 C62 C63 -146(6)
C37 C36 C62 C63 33(6)
C36 C62 C63 C44 -8(8)
C45 C44 C63 C62 163(2)
C49 C44 C63 C62 -16(2)
C49 C48 C64 C65 -167.2(14)
C47 C48 C64 C65 12.3(16)
C48 C64 C65 C41 29(3)
C40 C41 C65 C64 159.9(15)
C42 C41 C65 C64 -18.4(16)
C49 O8 C66 O7 -17.0(2)
C49 O8 C66 C56 162.96(13)
C52 C56 C66 O7 -8.1(3)
C55 C56 C66 O7 177.24(16)
Fe2 C56 C66 O7 -94.88(19)
C52 C56 C66 O8 171.98(14)
C55 C56 C66 O8 -2.7(2)
Fe2 C56 C66 O8 85.16(16)
C5 N1 C1 C2 -0.4(3)
N1 C1 C2 C3 0.5(4)
C1 C2 C3 C4 -0.3(3)
C1 C2 C3 C29 179.1(2)
C2 C3 C4 C5 0.0(3)
C29 C3 C4 C5 -179.44(19)
C1 N1 C5 C4 0.0(3)
C3 C4 C5 N1 0.1(3)
C10 N2 C6 C7 -0.7(3)
N2 C6 C7 C8 1.0(3)
C6 C7 C8 C9 -0.6(3)
C6 C7 C8 C32 -179.78(17)
C7 C8 C9 C10 0.1(3)
C32 C8 C9 C10 179.25(18)
C6 N2 C10 C9 0.1(3)
C8 C9 C10 N2 0.2(3)
C16 C11 C12 C13 0.6(3)
C30 C11 C12 C13 179.82(17)
C11 C12 C13 C14 0.2(3)
C11 C12 C13 C17 178.73(16)
C12 C13 C14 C15 -0.5(3)
C17 C13 C14 C15 -178.93(17)
C13 C14 C15 C16 -0.1(3)
C13 C14 C15 C31 -179.35(17)
C33 O4 C16 C15 -106.53(18)
C33 O4 C16 C11 76.89(19)
C14 C15 C16 O4 -175.44(15)
C31 C15 C16 O4 3.8(3)
C14 C15 C16 C11 1.0(3)
C31 C15 C16 C11 -179.76(16)
C12 C11 C16 O4 175.23(15)
C30 C11 C16 O4 -4.0(2)
C12 C11 C16 C15 -1.3(3)
C30 C11 C16 C15 179.52(16)
C18 O2 C17 O1 -0.3(3)
C18 O2 C17 C13 177.90(16)
C12 C13 C17 O1 -7.1(3)
C14 C13 C17 O1 171.4(2)
C12 C13 C17 O2 174.71(16)
C14 C13 C17 O2 -6.8(3)
C22 Fe1 C19 C23 -38.63(10)
C28 Fe1 C19 C23 73.46(13)
C24 Fe1 C19 C23 115.03(11)
C27 Fe1 C19 C23 41.4(3)
C21 Fe1 C19 C23 -83.17(11)
C26 Fe1 C19 C23 -170.03(17)
C25 Fe1 C19 C23 157.16(11)
C20 Fe1 C19 C23 -119.97(15)
C22 Fe1 C19 C20 81.34(11)
C28 Fe1 C19 C20 -166.57(11)
C23 Fe1 C19 C20 119.97(15)
C24 Fe1 C19 C20 -125.00(11)
C27 Fe1 C19 C20 161.3(2)
C21 Fe1 C19 C20 36.79(11)
C26 Fe1 C19 C20 -50.1(2)
C25 Fe1 C19 C20 -82.87(13)
C23 C19 C20 C21 -0.2(2)
Fe1 C19 C20 C21 -58.61(13)
C23 C19 C20 Fe1 58.39(12)
C22 Fe1 C20 C21 38.54(11)
C28 Fe1 C20 C21 158.9(2)
C23 Fe1 C20 C21 83.21(11)
C24 Fe1 C20 C21 -165.45(11)
C27 Fe1 C20 C21 -45.3(2)
C26 Fe1 C20 C21 -81.09(13)
C25 Fe1 C20 C21 -123.64(11)
C19 Fe1 C20 C21 120.48(15)
C22 Fe1 C20 C19 -81.94(11)
C28 Fe1 C20 C19 38.5(3)
C23 Fe1 C20 C19 -37.27(10)
C24 Fe1 C20 C19 74.07(13)
C27 Fe1 C20 C19 -165.78(17)
C21 Fe1 C20 C19 -120.48(15)
C26 Fe1 C20 C19 158.43(11)
C25 Fe1 C20 C19 115.88(11)
C19 C20 C21 C22 0.1(2)
Fe1 C20 C21 C22 -58.73(12)
C19 C20 C21 Fe1 58.80(12)
C22 Fe1 C21 C20 -118.65(16)
C28 Fe1 C21 C20 -164.45(17)
C23 Fe1 C21 C20 -80.51(12)
C24 Fe1 C21 C20 42.3(3)
C27 Fe1 C21 C20 160.42(11)
C26 Fe1 C21 C20 117.66(12)
C25 Fe1 C21 C20 76.26(14)
C19 Fe1 C21 C20 -36.92(11)
C28 Fe1 C21 C22 -45.8(2)
C23 Fe1 C21 C22 38.14(11)
C24 Fe1 C21 C22 161.0(2)
C27 Fe1 C21 C22 -80.93(13)
C26 Fe1 C21 C22 -123.69(11)
C25 Fe1 C21 C22 -165.09(11)
C20 Fe1 C21 C22 118.65(16)
C19 Fe1 C21 C22 81.73(11)
C20 C21 C22 C23 0.09(19)
Fe1 C21 C22 C23 -59.76(12)
C20 C21 C22 C33 179.25(16)
Fe1 C21 C22 C33 119.39(17)
C20 C21 C22 Fe1 59.86(12)
C28 Fe1 C22 C23 -80.82(12)
C24 Fe1 C22 C23 -47.5(2)
C27 Fe1 C22 C23 -123.47(11)
C21 Fe1 C22 C23 119.02(15)
C26 Fe1 C22 C23 -164.29(11)
C25 Fe1 C22 C23 164.7(2)
C20 Fe1 C22 C23 81.43(11)
C19 Fe1 C22 C23 37.87(10)
C28 Fe1 C22 C21 160.16(11)
C23 Fe1 C22 C21 -119.02(15)
C24 Fe1 C22 C21 -166.52(17)
C27 Fe1 C22 C21 117.51(12)
C26 Fe1 C22 C21 76.70(14)
C25 Fe1 C22 C21 45.7(3)
C20 Fe1 C22 C21 -37.58(11)
C19 Fe1 C22 C21 -81.15(12)
C28 Fe1 C22 C33 40.52(18)
C23 Fe1 C22 C33 121.35(19)
C24 Fe1 C22 C33 73.8(2)
C27 Fe1 C22 C33 -2.12(17)
C21 Fe1 C22 C33 -119.6(2)
C26 Fe1 C22 C33 -42.94(18)
C25 Fe1 C22 C33 -74.0(3)
C20 Fe1 C22 C33 -157.22(17)
C19 Fe1 C22 C33 159.22(17)
C20 C19 C23 C22 0.28(19)
Fe1 C19 C23 C22 59.18(11)
C20 C19 C23 Fe1 -58.90(12)
C21 C22 C23 C19 -0.23(19)
C33 C22 C23 C19 -179.37(16)
Fe1 C22 C23 C19 -60.26(12)
C21 C22 C23 Fe1 60.03(12)
C33 C22 C23 Fe1 -119.12(17)
C22 Fe1 C23 C19 118.45(15)
C28 Fe1 C23 C19 -124.81(11)
C24 Fe1 C23 C19 -82.60(13)
C27 Fe1 C23 C19 -165.54(11)
C21 Fe1 C23 C19 80.40(12)
C26 Fe1 C23 C19 166.2(2)
C25 Fe1 C23 C19 -51.2(2)
C20 Fe1 C23 C19 37.14(11)
C28 Fe1 C23 C22 116.73(11)
C24 Fe1 C23 C22 158.95(10)
C27 Fe1 C23 C22 76.01(13)
C21 Fe1 C23 C22 -38.06(10)
C26 Fe1 C23 C22 47.8(3)
C25 Fe1 C23 C22 -169.62(16)
C20 Fe1 C23 C22 -81.32(11)
C19 Fe1 C23 C22 -118.45(15)
C22 Fe1 C24 C25 -166.13(16)
C28 Fe1 C24 C25 -119.22(16)
C23 Fe1 C24 C25 159.89(11)
C27 Fe1 C24 C25 -81.26(12)
C21 Fe1 C24 C25 44.3(3)
C26 Fe1 C24 C25 -37.46(11)
C20 Fe1 C24 C25 76.65(14)
C19 Fe1 C24 C25 117.41(12)
C22 Fe1 C24 C28 -46.9(2)
C23 Fe1 C24 C28 -80.89(13)
C27 Fe1 C24 C28 37.96(12)
C21 Fe1 C24 C28 163.5(2)
C26 Fe1 C24 C28 81.75(12)
C25 Fe1 C24 C28 119.22(16)
C20 Fe1 C24 C28 -164.13(11)
C19 Fe1 C24 C28 -123.37(12)
C28 C24 C25 C26 -0.2(2)
Fe1 C24 C25 C26 59.18(13)
C28 C24 C25 Fe1 -59.34(12)
C22 Fe1 C25 C26 40.2(3)
C28 Fe1 C25 C26 -81.51(13)
C23 Fe1 C25 C26 -163.84(16)
C24 Fe1 C25 C26 -119.35(17)
C27 Fe1 C25 C26 -37.47(12)
C21 Fe1 C25 C26 75.80(14)
C20 Fe1 C25 C26 117.29(13)
C19 Fe1 C25 C26 160.04(12)
C22 Fe1 C25 C24 159.6(2)
C28 Fe1 C25 C24 37.84(11)
C23 Fe1 C25 C24 -44.5(2)
C27 Fe1 C25 C24 81.88(12)
C21 Fe1 C25 C24 -164.86(11)
C26 Fe1 C25 C24 119.35(17)
C20 Fe1 C25 C24 -123.36(12)
C19 Fe1 C25 C24 -80.61(13)
C24 C25 C26 C27 0.1(2)
Fe1 C25 C26 C27 58.93(13)
C24 C25 C26 Fe1 -58.86(12)
C22 Fe1 C26 C25 -166.55(11)
C28 Fe1 C26 C25 81.68(13)
C23 Fe1 C26 C25 156.3(2)
C24 Fe1 C26 C25 37.58(12)
C27 Fe1 C26 C25 119.65(17)
C21 Fe1 C26 C25 -123.96(12)
C20 Fe1 C26 C25 -81.69(14)
C19 Fe1 C26 C25 -46.0(2)
C22 Fe1 C26 C27 73.80(14)
C28 Fe1 C26 C27 -37.97(11)
C23 Fe1 C26 C27 36.7(3)
C24 Fe1 C26 C27 -82.07(12)
C21 Fe1 C26 C27 116.39(12)
C25 Fe1 C26 C27 -119.65(17)
C20 Fe1 C26 C27 158.66(11)
C19 Fe1 C26 C27 -165.60(17)
C25 C26 C27 C28 0.1(2)
Fe1 C26 C27 C28 59.39(12)
C25 C26 C27 Fe1 -59.33(13)
C22 Fe1 C27 C26 -125.34(12)
C28 Fe1 C27 C26 118.93(16)
C23 Fe1 C27 C26 -167.53(11)
C24 Fe1 C27 C26 80.97(12)
C21 Fe1 C27 C26 -82.31(13)
C25 Fe1 C27 C26 37.28(11)
C20 Fe1 C27 C26 -49.9(2)
C19 Fe1 C27 C26 160.9(2)
C22 Fe1 C27 C28 115.73(12)
C23 Fe1 C27 C28 73.53(13)
C24 Fe1 C27 C28 -37.97(11)
C21 Fe1 C27 C28 158.76(11)
C26 Fe1 C27 C28 -118.93(16)
C25 Fe1 C27 C28 -81.66(12)
C20 Fe1 C27 C28 -168.88(17)
C19 Fe1 C27 C28 42.0(3)
C25 C24 C28 C27 0.2(2)
Fe1 C24 C28 C27 -59.73(12)
C25 C24 C28 Fe1 59.92(12)
C26 C27 C28 C24 -0.2(2)
Fe1 C27 C28 C24 59.70(12)
C26 C27 C28 Fe1 -59.85(13)
C22 Fe1 C28 C24 159.07(11)
C23 Fe1 C28 C24 116.25(12)
C27 Fe1 C28 C24 -118.84(16)
C21 Fe1 C28 C24 -167.93(17)
C26 Fe1 C28 C24 -81.09(12)
C25 Fe1 C28 C24 -37.54(11)
C20 Fe1 C28 C24 46.4(3)
C19 Fe1 C28 C24 75.78(13)
C22 Fe1 C28 C27 -82.09(13)
C23 Fe1 C28 C27 -124.91(11)
C24 Fe1 C28 C27 118.84(16)
C21 Fe1 C28 C27 -49.1(2)
C26 Fe1 C28 C27 37.75(11)
C25 Fe1 C28 C27 81.30(12)
C20 Fe1 C28 C27 165.3(2)
C19 Fe1 C28 C27 -165.38(11)
C2 C3 C29 C30 165(100)
C4 C3 C29 C30 -15(12)
C3 C29 C30 C11 -1(16)
C12 C11 C30 C29 -166(5)
C16 C11 C30 C29 13(5)
C16 C15 C31 C32 -169(3)
C14 C15 C31 C32 10(3)
C15 C31 C32 C8 21(6)
C9 C8 C32 C31 -61(4)
C7 C8 C32 C31 118(4)
C16 O4 C33 O3 17.7(2)
C16 O4 C33 C22 -161.08(14)
C23 C22 C33 O3 -171.25(18)
C21 C22 C33 O3 9.7(3)
Fe1 C22 C33 O3 99.0(2)
C23 C22 C33 O4 7.5(2)
C21 C22 C33 O4 -171.54(15)
Fe1 C22 C33 O4 -82.29(17)
